data_2207090
loop_
_publ_author_name
'Duan, Zhong-Yu'
'Zhang, Wen-Jun'

_publ_section_title
;
 4-[4-(4-Formyl-2-methoxyphenoxy)butoxy]-3-methoxybenzaldehyde
;
_journal_coeditor_code WN6378
_journal_issue 10
_journal_name_full 'Acta Crystallographica Section E'
_journal_page_first o3355
_journal_page_last o3356
_journal_paper_doi 10.1107/S160053680502951X
_journal_volume 61
_journal_year 2005
_chemical_formula_iupac 'C20 H22 O6'
_chemical_formula_moiety 'C20 H22 O6'
_chemical_formula_sum 'C20 H22 O6'
_chemical_formula_weight 358.38
_chemical_name_systematic
;
4-[4-(4-Formyl-2-methoxyphenoxy)butoxy]-3-methoxybenzaldehyde
;
_space_group_IT_number 14
_symmetry_cell_setting monoclinic
_symmetry_space_group_name_Hall '-P 2ybc'
_symmetry_space_group_name_H-M 'P 1 21/c 1'
_atom_sites_solution_hydrogens geom
_atom_sites_solution_primary direct
_atom_sites_solution_secondary difmap
_audit_creation_method SHELXL-97
_cell_angle_alpha 90.00
_cell_angle_beta 95.787(4)
_cell_angle_gamma 90.00
_cell_formula_units_Z 2
_cell_length_a 7.4200(16)
_cell_length_b 7.6630(16)
_cell_length_c 16.407(3)
_cell_measurement_reflns_used 1740
_cell_measurement_temperature 294(2)
_cell_measurement_theta_max 26.30
_cell_measurement_theta_min 2.76
_cell_volume 928.1(3)
_computing_cell_refinement 'SAINT (Bruker, 1999)'
_computing_data_collection 'SMART (Bruker, 1999)'
_computing_data_reduction SAINT
_computing_molecular_graphics 'SHELXTL (Bruker, 1999)'
_computing_publication_material SHELXTL
_computing_structure_refinement 'SHELXL97 (Sheldrick, 1997)'
_computing_structure_solution 'SHELXS97 (Sheldrick, 1997)'
_diffrn_ambient_temperature 294(2)
_diffrn_measured_fraction_theta_full 0.999
_diffrn_measured_fraction_theta_max 0.999
_diffrn_measurement_device_type 'Bruker SMART APEX CCD area-detector'
_diffrn_measurement_method '\f and \w'
_diffrn_radiation_monochromator graphite
_diffrn_radiation_source 'fine-focus sealed tube'
_diffrn_radiation_type MoK\a
_diffrn_radiation_wavelength 0.71073
_diffrn_reflns_av_R_equivalents 0.0283
_diffrn_reflns_av_sigmaI/netI 0.0274
_diffrn_reflns_limit_h_max 7
_diffrn_reflns_limit_h_min -8
_diffrn_reflns_limit_k_max 8
_diffrn_reflns_limit_k_min -9
_diffrn_reflns_limit_l_max 19
_diffrn_reflns_limit_l_min -14
_diffrn_reflns_number 4527
_diffrn_reflns_theta_full 25.02
_diffrn_reflns_theta_max 25.02
_diffrn_reflns_theta_min 2.50
_diffrn_standards_number 0
_exptl_absorpt_coefficient_mu 0.095
_exptl_absorpt_correction_T_max 0.977
_exptl_absorpt_correction_T_min 0.944
_exptl_absorpt_correction_type multi-scan
_exptl_absorpt_process_details '(SADABS; Bruker, 1999)'
_exptl_crystal_colour colorless
_exptl_crystal_density_diffrn 1.282
_exptl_crystal_density_method 'not measured'
_exptl_crystal_description block
_exptl_crystal_F_000 380
_exptl_crystal_size_max 0.36
_exptl_crystal_size_mid 0.30
_exptl_crystal_size_min 0.24
_refine_diff_density_max 0.136
_refine_diff_density_min -0.141
_refine_ls_extinction_method none
_refine_ls_goodness_of_fit_ref 1.035
_refine_ls_hydrogen_treatment constr
_refine_ls_matrix_type full
_refine_ls_number_parameters 119
_refine_ls_number_reflns 1632
_refine_ls_number_restraints 6
_refine_ls_restrained_S_all 1.050
_refine_ls_R_factor_all 0.0569
_refine_ls_R_factor_gt 0.0355
_refine_ls_shift/su_max 0.001
_refine_ls_shift/su_mean 0.000
_refine_ls_structure_factor_coef Fsqd
_refine_ls_weighting_details 'calc w = 1/[\s^2^(Fo^2^)+(0.0429P)^2^+0.2073P] where P = (Fo^2^+2Fc^2^)/3'
_refine_ls_weighting_scheme calc
_refine_ls_wR_factor_gt 0.0863
_refine_ls_wR_factor_ref 0.1014
_reflns_number_gt 1142
_reflns_number_total 1632
_reflns_threshold_expression I>2\s(I)
_cod_data_source_file wn6378.cif
_cod_data_source_block I
_cod_original_cell_volume 928.2(3)
_cod_original_sg_symbol_Hall '-p 2ybc'
_cod_original_sg_symbol_H-M 'P 21/c'
_cod_database_code 2207090
_cod_database_fobs_code 2207090

loop_
_symmetry_equiv_pos_as_xyz
'x, y, z'
'-x, y+1/2, -z+1/2'
'-x, -y, -z'
'x, -y-1/2, z-1/2'

loop_
_atom_site_label
_atom_site_fract_x
_atom_site_fract_y
_atom_site_fract_z
_atom_site_U_iso_or_equiv
_atom_site_adp_type
_atom_site_calc_flag
_atom_site_refinement_flags
_atom_site_occupancy
_atom_site_type_symbol
O1 0.34776(14) 0.12609(14) 0.93658(7) 0.0478(3) Uani d . 1 O
O2 0.58088(16) 0.37044(15) 0.93058(8) 0.0561(4) Uani d . 1 O
O3 0.9952(2) 0.1593(2) 0.70978(12) 0.1046(6) Uani d U 1 O
C1 0.4770(2) 0.0965(2) 0.88525(9) 0.0394(4) Uani d . 1 C
C2 0.4892(2) -0.0514(2) 0.83826(10) 0.0502(5) Uani d . 1 C
H2 0.4070 -0.1421 0.8416 0.060 Uiso calc R 1 H
C3 0.6242(2) -0.0645(2) 0.78607(11) 0.0529(5) Uani d . 1 C
H3 0.6323 -0.1647 0.7547 0.063 Uiso calc R 1 H
C4 0.7463(2) 0.0687(2) 0.78007(10) 0.0463(4) Uani d . 1 C
C5 0.7368(2) 0.2177(2) 0.82858(10) 0.0440(4) Uani d . 1 C
H5 0.8201 0.3074 0.8252 0.053 Uiso calc R 1 H
C6 0.6049(2) 0.2321(2) 0.88113(9) 0.0389(4) Uani d . 1 C
C7 0.7032(3) 0.5134(2) 0.92870(14) 0.0750(7) Uani d . 1 C
H7A 0.8244 0.4739 0.9446 0.112 Uiso calc R 1 H
H7B 0.6715 0.6021 0.9660 0.112 Uiso calc R 1 H
H7C 0.6961 0.5604 0.8742 0.112 Uiso calc R 1 H
C8 0.8809(3) 0.0528(3) 0.72112(13) 0.0650(6) Uani d . 1 C
H8 0.8778 -0.0483 0.6897 0.078 Uiso calc R 1 H
C9 0.2067(2) -0.0015(2) 0.93851(10) 0.0452(4) Uani d . 1 C
H9A 0.2574 -0.1129 0.9573 0.054 Uiso calc R 1 H
H9B 0.1441 -0.0171 0.8842 0.054 Uiso calc R 1 H
C10 0.0776(2) 0.0643(2) 0.99644(10) 0.0446(4) Uani d . 1 C
H10A 0.0284 0.1758 0.9771 0.054 Uiso calc R 1 H
H10B 0.1426 0.0822 1.0501 0.054 Uiso calc R 1 H

loop_
_atom_site_aniso_label
_atom_site_aniso_U_11
_atom_site_aniso_U_22
_atom_site_aniso_U_33
_atom_site_aniso_U_12
_atom_site_aniso_U_13
_atom_site_aniso_U_23
O1 0.0405(6) 0.0500(7) 0.0558(7) -0.0139(5) 0.0190(5) -0.0081(6)
O2 0.0567(8) 0.0428(7) 0.0740(9) -0.0145(6) 0.0326(6) -0.0130(6)
O3 0.0961(12) 0.1047(13) 0.1261(15) -0.0170(11) 0.0760(11) -0.0200(11)
C1 0.0348(9) 0.0451(9) 0.0387(8) -0.0023(7) 0.0059(7) -0.0001(7)
C2 0.0454(10) 0.0517(11) 0.0542(10) -0.0114(8) 0.0085(8) -0.0097(9)
C3 0.0504(10) 0.0572(11) 0.0511(10) 0.0007(9) 0.0051(8) -0.0161(9)
C4 0.0404(10) 0.0551(11) 0.0444(9) 0.0059(8) 0.0086(7) -0.0004(8)
C5 0.0381(9) 0.0454(10) 0.0499(10) -0.0017(7) 0.0119(7) 0.0049(8)
C6 0.0375(8) 0.0380(9) 0.0425(9) -0.0004(7) 0.0096(7) 0.0004(7)
C7 0.0745(15) 0.0467(11) 0.1113(18) -0.0223(10) 0.0469(13) -0.0203(11)
C8 0.0601(13) 0.0738(14) 0.0649(13) 0.0110(11) 0.0245(10) -0.0058(11)
C9 0.0369(9) 0.0501(10) 0.0491(10) -0.0144(8) 0.0069(7) 0.0000(8)
C10 0.0368(9) 0.0478(10) 0.0497(10) -0.0083(8) 0.0063(7) 0.0027(8)

loop_
_atom_type_symbol
_atom_type_description
_atom_type_scat_dispersion_real
_atom_type_scat_dispersion_imag
_atom_type_scat_source
C C 0.0033 0.0016 'International Tables Vol C Tables 4.2.6.8 and 6.1.1.4'
H H 0.0000 0.0000 'International Tables Vol C Tables 4.2.6.8 and 6.1.1.4'
O O 0.0106 0.0060 'International Tables Vol C Tables 4.2.6.8 and 6.1.1.4'

loop_
_geom_angle_atom_site_label_1
_geom_angle_atom_site_label_2
_geom_angle_atom_site_label_3
_geom_angle_site_symmetry_1
_geom_angle_site_symmetry_3
_geom_angle
C1 O1 C9 . . 117.53(12)
C6 O2 C7 . . 117.70(13)
O1 C1 C2 . . 125.06(14)
O1 C1 C6 . . 115.24(14)
C2 C1 C6 . . 119.70(15)
C1 C2 C3 . . 119.82(16)
C1 C2 H2 . . 120.1
C3 C2 H2 . . 120.1
C4 C3 C2 . . 120.89(16)
C4 C3 H3 . . 119.6
C2 C3 H3 . . 119.6
C3 C4 C5 . . 119.59(15)
C3 C4 C8 . . 118.92(17)
C5 C4 C8 . . 121.46(17)
C6 C5 C4 . . 120.29(15)
C6 C5 H5 . . 119.9
C4 C5 H5 . . 119.9
O2 C6 C5 . . 125.71(14)
O2 C6 C1 . . 114.59(13)
C5 C6 C1 . . 119.69(15)
O2 C7 H7A . . 109.5
O2 C7 H7B . . 109.5
H7A C7 H7B . . 109.5
O2 C7 H7C . . 109.5
H7A C7 H7C . . 109.5
H7B C7 H7C . . 109.5
O3 C8 C4 . . 125.7(2)
O3 C8 H8 . . 117.2
C4 C8 H8 . . 117.2
O1 C9 C10 . . 107.33(13)
O1 C9 H9A . . 110.2
C10 C9 H9A . . 110.2
O1 C9 H9B . . 110.2
C10 C9 H9B . . 110.2
H9A C9 H9B . . 108.5
C9 C10 C10 . 3_557 111.39(17)
C9 C10 H10A . . 109.4
C10 C10 H10A 3_557 . 109.4
C9 C10 H10B . . 109.4
C10 C10 H10B 3_557 . 109.4
H10A C10 H10B . . 108.0

loop_
_geom_bond_atom_site_label_1
_geom_bond_atom_site_label_2
_geom_bond_site_symmetry_2
_geom_bond_distance
O1 C1 . 1.3578(18)
O1 C9 . 1.4353(18)
O2 C6 . 1.3575(18)
O2 C7 . 1.425(2)
O3 C8 . 1.205(2)
C1 C2 . 1.379(2)
C1 C6 . 1.414(2)
C2 C3 . 1.386(2)
C2 H2 . 0.9300
C3 C4 . 1.375(2)
C3 H3 . 0.9300
C4 C5 . 1.397(2)
C4 C8 . 1.463(2)
C5 C6 . 1.372(2)
C5 H5 . 0.9300
C7 H7A . 0.9600
C7 H7B . 0.9600
C7 H7C . 0.9600
C8 H8 . 0.9300
C9 C10 . 1.503(2)
C9 H9A . 0.9700
C9 H9B . 0.9700
C10 C10 3_557 1.529(3)
C10 H10A . 0.9700
C10 H10B . 0.9700

loop_
_geom_torsion_atom_site_label_1
_geom_torsion_atom_site_label_2
_geom_torsion_atom_site_label_3
_geom_torsion_atom_site_label_4
_geom_torsion_site_symmetry_4
_geom_torsion
C9 O1 C1 C2 . -3.9(2)
C9 O1 C1 C6 . 175.47(14)
O1 C1 C2 C3 . 177.96(16)
C6 C1 C2 C3 . -1.4(2)
C1 C2 C3 C4 . -0.3(3)
C2 C3 C4 C5 . 1.4(3)
C2 C3 C4 C8 . -176.95(17)
C3 C4 C5 C6 . -0.8(2)
C8 C4 C5 C6 . 177.51(16)
C7 O2 C6 C5 . -0.5(2)
C7 O2 C6 C1 . -179.06(16)
C4 C5 C6 O2 . -179.35(15)
C4 C5 C6 C1 . -0.8(2)
O1 C1 C6 O2 . 1.2(2)
C2 C1 C6 O2 . -179.37(14)
O1 C1 C6 C5 . -177.45(14)
C2 C1 C6 C5 . 2.0(2)
C3 C4 C8 O3 . -179.9(2)
C5 C4 C8 O3 . 1.7(3)
C1 O1 C9 C10 . -177.51(13)
O1 C9 C10 C10 3_557 -179.36(16)
